data_1504915
loop_
_publ_author_name
'Chen, Jhih-Rong'
'Wong, Jen-Bing'
'Kuo, Pei-Yu'
'Yang, Ding-Yah'

_publ_section_title
;
 Synthesis and characterization of coumarin-based spiropyran photochromic
 colorants.
;
_journal_issue 21
_journal_name_full 'Organic letters'
_journal_page_first 4823
_journal_page_last 4826
_journal_paper_doi 10.1021/ol8018902
_journal_volume 10
_journal_year 2008
_chemical_formula_moiety 'C29 H24 O5'
_chemical_formula_sum 'C29 H24 O5'
_chemical_formula_weight 452.48
_space_group_IT_number 2
_symmetry_cell_setting triclinic
_symmetry_Int_Tables_number 2
_symmetry_space_group_name_Hall '-P 1'
_symmetry_space_group_name_H-M 'P -1'
_atom_sites_solution_hydrogens geom
_atom_sites_solution_primary direct
_atom_sites_solution_secondary difmap
_audit_creation_method SHELXL-97
_cell_angle_alpha 93.957(2)
_cell_angle_beta 107.416(2)
_cell_angle_gamma 92.021(2)
_cell_formula_units_Z 2
_cell_length_a 8.5635(9)
_cell_length_b 11.0551(12)
_cell_length_c 12.4256(13)
_cell_measurement_reflns_used 3720
_cell_measurement_temperature 297(2)
_cell_measurement_theta_max 26.012
_cell_measurement_theta_min 2.498
_cell_volume 1117.8(2)
_computing_cell_refinement 'Bruker SMART'
_computing_data_collection 'Bruker SMART'
_computing_data_reduction 'Bruker SHELXTL'
_computing_molecular_graphics 'Bruker SHELXTL'
_computing_publication_material 'Bruker SHELXTL'
_computing_structure_refinement 'SHELXL-97 (Sheldrick, 1997)'
_computing_structure_solution 'SHELXS-97 (Sheldrick, 1990)'
_diffrn_ambient_temperature 297(2)
_diffrn_measured_fraction_theta_full 0.979
_diffrn_measured_fraction_theta_max 0.979
_diffrn_measurement_device_type 'CCD area detector'
_diffrn_measurement_method 'phi and omega scans'
_diffrn_radiation_monochromator graphite
_diffrn_radiation_probe x-ray
_diffrn_radiation_type MoK\a
_diffrn_radiation_wavelength 0.71073
_diffrn_reflns_av_R_equivalents 0.0130
_diffrn_reflns_av_sigmaI/netI 0.0171
_diffrn_reflns_limit_h_max 10
_diffrn_reflns_limit_h_min -10
_diffrn_reflns_limit_k_max 13
_diffrn_reflns_limit_k_min -13
_diffrn_reflns_limit_l_max 15
_diffrn_reflns_limit_l_min -8
_diffrn_reflns_number 6313
_diffrn_reflns_theta_full 26.03
_diffrn_reflns_theta_max 26.03
_diffrn_reflns_theta_min 1.85
_diffrn_source 'fine-focus sealed tube'
_exptl_absorpt_coefficient_mu 0.091
_exptl_absorpt_correction_T_max 1.000
_exptl_absorpt_correction_T_min 0.633
_exptl_absorpt_correction_type empirical
_exptl_absorpt_process_details empirical
_exptl_crystal_colour colorless
_exptl_crystal_density_diffrn 1.344
_exptl_crystal_density_method 'not measured'
_exptl_crystal_description parallelepiped
_exptl_crystal_F_000 476
_exptl_crystal_size_max 0.60
_exptl_crystal_size_mid 0.45
_exptl_crystal_size_min 0.42
_refine_diff_density_max 0.194
_refine_diff_density_min -0.224
_refine_diff_density_rms 0.047
_refine_ls_extinction_method none
_refine_ls_goodness_of_fit_ref 1.323
_refine_ls_hydrogen_treatment constr
_refine_ls_matrix_type full
_refine_ls_number_parameters 307
_refine_ls_number_reflns 4321
_refine_ls_number_restraints 0
_refine_ls_restrained_S_all 1.323
_refine_ls_R_factor_all 0.0556
_refine_ls_R_factor_gt 0.0478
_refine_ls_shift/su_max 0.000
_refine_ls_shift/su_mean 0.000
_refine_ls_structure_factor_coef Fsqd
_refine_ls_weighting_details 'calc w=1/[\s^2^(Fo^2^)+(0.0850P)^2^+0.0000P] where P=(Fo^2^+2Fc^2^)/3'
_refine_ls_weighting_scheme calc
_refine_ls_wR_factor_gt 0.1444
_refine_ls_wR_factor_ref 0.1521
_reflns_number_gt 3536
_reflns_number_total 4321
_reflns_threshold_expression >2sigma(I)
_cod_data_source_file ol8018902_si_002.cif
_cod_data_source_block jr16m
_cod_depositor_comments
;
The following automatic conversions were performed:

'_refine_ls_hydrogen_treatment' value 'constro' was replaced with the
value 'constr' as specified in the replacement file
'src/cod-tools/trunk/data/replacement-values/replacement_values.lst'.

Automatic conversion script
Id: cif_fix_values 5376 2017-05-30 11:51:03Z andrius 
;
_cod_database_code 1504915

loop_
_symmetry_equiv_pos_as_xyz
'x, y, z'
'-x, -y, -z'

loop_
_atom_site_label
_atom_site_type_symbol
_atom_site_fract_x
_atom_site_fract_y
_atom_site_fract_z
_atom_site_U_iso_or_equiv
_atom_site_adp_type
_atom_site_occupancy
_atom_site_symmetry_multiplicity
_atom_site_calc_flag
_atom_site_refinement_flags
O1 O -0.09800(12) 0.66134(10) 1.07015(9) 0.0528(3) Uani 1 1 d .
O2 O 0.10203(11) 0.81089(9) 0.84393(8) 0.0413(3) Uani 1 1 d .
O3 O -0.33485(13) 0.74012(11) 0.99931(11) 0.0658(4) Uani 1 1 d .
O4 O 0.43955(16) 1.12314(11) 0.56857(11) 0.0692(4) Uani 1 1 d .
O5 O 0.04542(13) 0.80575(9) 0.51881(8) 0.0505(3) Uani 1 1 d .
C1 C 0.06047(17) 0.64214(13) 1.07210(12) 0.0425(3) Uani 1 1 d .
C2 C 0.1488(2) 0.56852(15) 1.15277(13) 0.0525(4) Uani 1 1 d .
H2A H 0.1010 0.5344 1.2026 0.063 Uiso 1 1 calc R
C3 C 0.3075(2) 0.54719(15) 1.15745(13) 0.0544(4) Uani 1 1 d .
H3A H 0.3673 0.4975 1.2104 0.065 Uiso 1 1 calc R
C4 C 0.37998(18) 0.59903(14) 1.08404(13) 0.0512(4) Uani 1 1 d .
H4A H 0.4882 0.5850 1.0888 0.061 Uiso 1 1 calc R
C5 C 0.29146(17) 0.67121(13) 1.00429(12) 0.0433(3) Uani 1 1 d .
H5A H 0.3401 0.7054 0.9550 0.052 Uiso 1 1 calc R
C6 C 0.12910(16) 0.69351(12) 0.99680(11) 0.0365(3) Uani 1 1 d .
C7 C 0.02597(16) 0.76755(11) 0.91488(10) 0.0356(3) Uani 1 1 d .
C8 C -0.12931(16) 0.79047(12) 0.91422(11) 0.0381(3) Uani 1 1 d .
C9 C -0.19745(17) 0.73223(13) 0.99316(13) 0.0462(4) Uani 1 1 d .
C10 C -0.23336(16) 0.87820(12) 0.83723(11) 0.0403(3) Uani 1 1 d .
C11 C -0.12484(17) 0.94052(13) 0.77568(12) 0.0435(3) Uani 1 1 d .
H11A H -0.1960 0.9725 0.7087 0.052 Uiso 1 1 calc R
H11B H -0.0633 1.0091 0.8249 0.052 Uiso 1 1 calc R
C12 C -0.00333(17) 0.86081(13) 0.73939(11) 0.0407(3) Uani 1 1 d .
C13 C 0.11446(17) 0.93288(13) 0.69622(12) 0.0415(3) Uani 1 1 d .
C14 C 0.21156(19) 1.03211(14) 0.75989(12) 0.0496(4) Uani 1 1 d .
H14A H 0.2028 1.0541 0.8314 0.059 Uiso 1 1 calc R
C15 C 0.31991(19) 1.09904(14) 0.72173(13) 0.0499(4) Uani 1 1 d .
H15A H 0.3817 1.1654 0.7662 0.060 Uiso 1 1 calc R
C16 C 0.33533(18) 1.06558(14) 0.61529(13) 0.0477(4) Uani 1 1 d .
C17 C 0.24136(19) 0.96691(14) 0.55022(13) 0.0480(4) Uani 1 1 d .
H17A H 0.2512 0.9442 0.4792 0.058 Uiso 1 1 calc R
C18 C 0.13302(17) 0.90210(13) 0.59076(11) 0.0410(3) Uani 1 1 d .
C19 C -0.05743(17) 0.73328(13) 0.55660(12) 0.0402(3) Uani 1 1 d .
C20 C -0.08109(18) 0.75570(13) 0.65665(12) 0.0449(3) Uani 1 1 d .
H20A H -0.1515 0.7018 0.6767 0.054 Uiso 1 1 calc R
C21 C -0.13691(17) 0.63146(13) 0.47146(11) 0.0422(3) Uani 1 1 d .
C22 C -0.12745(18) 0.62917(15) 0.36151(12) 0.0477(4) Uani 1 1 d .
H22A H -0.0702 0.6921 0.3410 0.057 Uiso 1 1 calc R
C23 C -0.20253(19) 0.53391(15) 0.28236(13) 0.0538(4) Uani 1 1 d .
H23A H -0.1967 0.5342 0.2088 0.065 Uiso 1 1 calc R
C24 C -0.2852(2) 0.43944(15) 0.31130(14) 0.0564(4) Uani 1 1 d .
H24A H -0.3331 0.3749 0.2583 0.068 Uiso 1 1 calc R
C25 C -0.2970(2) 0.44071(16) 0.41943(14) 0.0618(5) Uani 1 1 d .
H25A H -0.3550 0.3776 0.4391 0.074 Uiso 1 1 calc R
C26 C -0.2228(2) 0.53537(15) 0.49895(13) 0.0550(4) Uani 1 1 d .
H26A H -0.2305 0.5348 0.5720 0.066 Uiso 1 1 calc R
C27 C -0.2851(2) 0.98018(14) 0.90894(13) 0.0511(4) Uani 1 1 d .
H27A H -0.3535 0.9456 0.9489 0.077 Uiso 1 1 calc R
H27B H -0.3446 1.0376 0.8601 0.077 Uiso 1 1 calc R
H27C H -0.1891 1.0207 0.9623 0.077 Uiso 1 1 calc R
C28 C -0.39142(18) 0.81435(16) 0.75389(14) 0.0560(4) Uani 1 1 d .
H28A H -0.3628 0.7503 0.7083 0.084 Uiso 1 1 calc R
H28B H -0.4515 0.8722 0.7059 0.084 Uiso 1 1 calc R
H28C H -0.4580 0.7809 0.7958 0.084 Uiso 1 1 calc R
C29 C 0.5398(2) 1.22415(17) 0.63275(18) 0.0707(5) Uani 1 1 d .
H29A H 0.6073 1.2559 0.5907 0.106 Uiso 1 1 calc R
H29B H 0.6082 1.1988 0.7029 0.106 Uiso 1 1 calc R
H29C H 0.4716 1.2860 0.6480 0.106 Uiso 1 1 calc R

loop_
_atom_site_aniso_label
_atom_site_aniso_U_11
_atom_site_aniso_U_22
_atom_site_aniso_U_33
_atom_site_aniso_U_23
_atom_site_aniso_U_13
_atom_site_aniso_U_12
O1 0.0452(6) 0.0647(7) 0.0579(7) 0.0257(5) 0.0252(5) 0.0038(5)
O2 0.0407(5) 0.0520(6) 0.0357(5) 0.0134(4) 0.0163(4) 0.0037(4)
O3 0.0460(6) 0.0799(9) 0.0868(9) 0.0313(7) 0.0373(6) 0.0098(6)
O4 0.0806(8) 0.0657(8) 0.0740(8) 0.0083(6) 0.0444(7) -0.0174(6)
O5 0.0641(7) 0.0524(6) 0.0389(6) 0.0025(4) 0.0230(5) -0.0087(5)
C1 0.0408(7) 0.0450(8) 0.0437(8) 0.0079(6) 0.0153(6) -0.0025(6)
C2 0.0536(9) 0.0566(9) 0.0510(9) 0.0205(7) 0.0185(7) 0.0006(7)
C3 0.0543(9) 0.0545(9) 0.0518(9) 0.0181(7) 0.0086(7) 0.0078(7)
C4 0.0418(8) 0.0586(9) 0.0533(9) 0.0106(7) 0.0124(7) 0.0077(7)
C5 0.0406(7) 0.0499(8) 0.0422(8) 0.0061(6) 0.0164(6) 0.0011(6)
C6 0.0382(7) 0.0372(7) 0.0341(7) 0.0033(5) 0.0113(5) -0.0024(5)
C7 0.0388(7) 0.0370(7) 0.0315(7) 0.0025(5) 0.0120(5) -0.0040(5)
C8 0.0373(7) 0.0403(7) 0.0372(7) 0.0036(5) 0.0124(6) -0.0027(5)
C9 0.0419(8) 0.0486(8) 0.0525(9) 0.0114(6) 0.0193(7) 0.0007(6)
C10 0.0375(7) 0.0428(7) 0.0414(7) 0.0052(6) 0.0126(6) 0.0030(6)
C11 0.0476(8) 0.0449(8) 0.0387(7) 0.0086(6) 0.0129(6) 0.0041(6)
C12 0.0452(7) 0.0464(8) 0.0322(7) 0.0091(6) 0.0132(6) 0.0009(6)
C13 0.0447(7) 0.0462(8) 0.0365(7) 0.0109(6) 0.0152(6) 0.0023(6)
C14 0.0578(9) 0.0537(9) 0.0394(8) 0.0047(6) 0.0188(7) -0.0044(7)
C15 0.0525(9) 0.0487(8) 0.0477(8) 0.0082(6) 0.0137(7) -0.0038(7)
C16 0.0498(8) 0.0472(8) 0.0527(9) 0.0175(7) 0.0225(7) 0.0037(6)
C17 0.0572(9) 0.0519(8) 0.0421(8) 0.0117(6) 0.0241(7) 0.0030(7)
C18 0.0458(7) 0.0426(7) 0.0358(7) 0.0088(6) 0.0129(6) 0.0037(6)
C19 0.0417(7) 0.0424(7) 0.0375(7) 0.0092(6) 0.0119(6) 0.0050(6)
C20 0.0479(8) 0.0479(8) 0.0419(8) 0.0050(6) 0.0184(6) -0.0028(6)
C21 0.0414(7) 0.0459(8) 0.0386(7) 0.0068(6) 0.0102(6) 0.0062(6)
C22 0.0466(8) 0.0554(9) 0.0436(8) 0.0047(6) 0.0175(6) -0.0001(6)
C23 0.0501(8) 0.0677(10) 0.0437(8) -0.0023(7) 0.0168(7) -0.0036(7)
C24 0.0552(9) 0.0574(10) 0.0518(9) -0.0064(7) 0.0124(7) -0.0067(7)
C25 0.0717(11) 0.0559(10) 0.0559(10) 0.0076(8) 0.0177(8) -0.0136(8)
C26 0.0684(10) 0.0567(10) 0.0404(8) 0.0079(7) 0.0175(7) -0.0053(8)
C27 0.0541(8) 0.0491(9) 0.0546(9) 0.0065(7) 0.0217(7) 0.0095(7)
C28 0.0428(8) 0.0619(10) 0.0574(10) 0.0028(7) 0.0071(7) 0.0013(7)
C29 0.0698(11) 0.0581(11) 0.0921(14) 0.0157(9) 0.0362(10) -0.0116(9)

loop_
_atom_type_symbol
_atom_type_description
_atom_type_scat_dispersion_real
_atom_type_scat_dispersion_imag
_atom_type_scat_source
C C 0.0033 0.0016 'International Tables Vol C Tables 4.2.6.8 and 6.1.1.4'
H H 0.0000 0.0000 'International Tables Vol C Tables 4.2.6.8 and 6.1.1.4'
O O 0.0106 0.0060 'International Tables Vol C Tables 4.2.6.8 and 6.1.1.4'

loop_
_geom_angle_atom_site_label_1
_geom_angle_atom_site_label_2
_geom_angle_atom_site_label_3
_geom_angle
C1 O1 C9 122.05(11)
C7 O2 C12 117.06(10)
C16 O4 C29 117.84(13)
C19 O5 C18 118.14(11)
O1 C1 C6 121.40(12)
O1 C1 C2 117.07(12)
C6 C1 C2 121.53(13)
C3 C2 C1 118.83(14)
C3 C2 H2A 120.6
C1 C2 H2A 120.6
C2 C3 C4 120.79(14)
C2 C3 H3A 119.6
C4 C3 H3A 119.6
C5 C4 C3 119.94(14)
C5 C4 H4A 120.0
C3 C4 H4A 120.0
C4 C5 C6 120.53(13)
C4 C5 H5A 119.7
C6 C5 H5A 119.7
C1 C6 C5 118.38(12)
C1 C6 C7 117.26(12)
C5 C6 C7 124.36(12)
O2 C7 C8 125.17(11)
O2 C7 C6 112.83(11)
C8 C7 C6 121.98(12)
C7 C8 C9 118.70(12)
C7 C8 C10 122.86(12)
C9 C8 C10 118.40(11)
O3 C9 O1 115.38(13)
O3 C9 C8 126.13(14)
O1 C9 C8 118.49(12)
C8 C10 C11 107.84(10)
C8 C10 C27 110.11(11)
C11 C10 C27 106.43(11)
C8 C10 C28 112.27(12)
C11 C10 C28 112.32(12)
C27 C10 C28 107.71(12)
C12 C11 C10 116.28(11)
C12 C11 H11A 108.2
C10 C11 H11A 108.2
C12 C11 H11B 108.2
C10 C11 H11B 108.2
H11A C11 H11B 107.4
C20 C12 O2 107.47(11)
C20 C12 C13 110.04(12)
O2 C12 C13 104.69(10)
C20 C12 C11 114.50(12)
O2 C12 C11 106.89(10)
C13 C12 C11 112.58(11)
C18 C13 C14 116.66(13)
C18 C13 C12 121.15(13)
C14 C13 C12 122.19(12)
C15 C14 C13 122.95(14)
C15 C14 H14A 118.5
C13 C14 H14A 118.5
C14 C15 C16 118.84(14)
C14 C15 H15A 120.6
C16 C15 H15A 120.6
O4 C16 C17 115.82(14)
O4 C16 C15 124.56(14)
C17 C16 C15 119.62(13)
C18 C17 C16 120.08(13)
C18 C17 H17A 120.0
C16 C17 H17A 120.0
O5 C18 C17 115.20(12)
O5 C18 C13 122.97(13)
C17 C18 C13 121.84(14)
C20 C19 O5 122.62(13)
C20 C19 C21 125.93(13)
O5 C19 C21 111.45(12)
C19 C20 C12 124.89(13)
C19 C20 H20A 117.6
C12 C20 H20A 117.6
C26 C21 C22 117.93(14)
C26 C21 C19 121.14(13)
C22 C21 C19 120.93(13)
C23 C22 C21 120.57(15)
C23 C22 H22A 119.7
C21 C22 H22A 119.7
C24 C23 C22 120.66(15)
C24 C23 H23A 119.7
C22 C23 H23A 119.7
C23 C24 C25 119.54(15)
C23 C24 H24A 120.2
C25 C24 H24A 120.2
C24 C25 C26 120.25(15)
C24 C25 H25A 119.9
C26 C25 H25A 119.9
C25 C26 C21 121.03(14)
C25 C26 H26A 119.5
C21 C26 H26A 119.5
C10 C27 H27A 109.5
C10 C27 H27B 109.5
H27A C27 H27B 109.5
C10 C27 H27C 109.5
H27A C27 H27C 109.5
H27B C27 H27C 109.5
C10 C28 H28A 109.5
C10 C28 H28B 109.5
H28A C28 H28B 109.5
C10 C28 H28C 109.5
H28A C28 H28C 109.5
H28B C28 H28C 109.5
O4 C29 H29A 109.5
O4 C29 H29B 109.5
H29A C29 H29B 109.5
O4 C29 H29C 109.5
H29A C29 H29C 109.5
H29B C29 H29C 109.5

loop_
_geom_bond_atom_site_label_1
_geom_bond_atom_site_label_2
_geom_bond_distance
O1 C1 1.3742(17)
O1 C9 1.3848(17)
O2 C7 1.3458(15)
O2 C12 1.4961(15)
O3 C9 1.2075(17)
O4 C16 1.3637(17)
O4 C29 1.421(2)
O5 C19 1.3739(16)
O5 C18 1.3811(18)
C1 C6 1.3865(18)
C1 C2 1.393(2)
C2 C3 1.372(2)
C2 H2A 0.9300
C3 C4 1.390(2)
C3 H3A 0.9300
C4 C5 1.377(2)
C4 H4A 0.9300
C5 C6 1.3973(19)
C5 H5A 0.9300
C6 C7 1.4539(18)
C7 C8 1.3602(18)
C8 C9 1.4562(18)
C8 C10 1.5259(18)
C10 C11 1.5414(19)
C10 C27 1.547(2)
C10 C28 1.548(2)
C11 C12 1.5341(19)
C11 H11A 0.9700
C11 H11B 0.9700
C12 C20 1.490(2)
C12 C13 1.5054(18)
C13 C18 1.387(2)
C13 C14 1.394(2)
C14 C15 1.377(2)
C14 H14A 0.9300
C15 C16 1.394(2)
C15 H15A 0.9300
C16 C17 1.385(2)
C17 C18 1.382(2)
C17 H17A 0.9300
C19 C20 1.327(2)
C19 C21 1.483(2)
C20 H20A 0.9300
C21 C26 1.390(2)
C21 C22 1.3912(19)
C22 C23 1.386(2)
C22 H22A 0.9300
C23 C24 1.369(2)
C23 H23A 0.9300
C24 C25 1.376(2)
C24 H24A 0.9300
C25 C26 1.382(2)
C25 H25A 0.9300
C26 H26A 0.9300
C27 H27A 0.9600
C27 H27B 0.9600
C27 H27C 0.9600
C28 H28A 0.9600
C28 H28B 0.9600
C28 H28C 0.9600
C29 H29A 0.9600
C29 H29B 0.9600
C29 H29C 0.9600
